data_1532748
loop_
_publ_author_name
'Will, G.'
'Ploog, K.'

_publ_section_title
;
 Crystal structure of I-tetragonal boron
;
_journal_name_full 'Nature (London)'
_journal_page_first 406
_journal_page_last 408
_journal_volume 251
_journal_year 1974
_chemical_formula_sum 'C2 B50'
_chemical_name_systematic 'B48 B2 C2'
_space_group_IT_number 134
_symmetry_space_group_name_Hall 'P 4n 2 -1n'
_symmetry_space_group_name_H-M 'P 42/n n m :1'
_cell_angle_alpha 90
_cell_angle_beta 90
_cell_angle_gamma 90
_cell_formula_units_Z 1
_cell_length_a 8.722
_cell_length_b 8.722
_cell_length_c 5.08
_cell_volume 386.452
_citation_journal_id_ASTM NATUAS
_cod_data_source_file Will_NATUAS_1974_68.cif
_cod_data_source_block C2B50
_cod_original_cell_volume 386.4523
_cod_original_sg_symbol_Hall '-P 4ac 2bc (x-1/4,y+1/4,z-1/4)'
_cod_database_code 1532748

loop_
_symmetry_equiv_pos_as_xyz
x,y,z
-y+1/2,x+1/2,z+1/2
-x,-y,z
y+1/2,-x+1/2,z+1/2
x,-y,-z
y+1/2,x+1/2,-z+1/2
-x,y,-z
-y+1/2,-x+1/2,-z+1/2
-x+1/2,-y+1/2,-z+1/2
y,-x,-z
x+1/2,y+1/2,-z+1/2
-y,x,-z
-x+1/2,y+1/2,z+1/2
-y,-x,z
x+1/2,-y+1/2,z+1/2
y,x,z

loop_
_atom_site_label
_atom_site_type_symbol
_atom_site_fract_x
_atom_site_fract_y
_atom_site_fract_z
_atom_site_occupancy
_atom_site_U_iso_or_equiv
B6 B 0 0.5 0.8557 0.098 0.0
B3 B 0.1227 0.1227 0.3798 1 0.0
B5 B 0.433 0 0 0.128 0.0
B4 B 0.2474 0.2474 0.5849 1 0.0
B7 B 0 0 0 0.112 0.0
B1 B 0.3259 0.089 0.399 1 0.0
C1 C 0 0 0.5 0.908 0.0
B2 B 0.226 0.0806 0.0873 1 0.0
